data_7705764
loop_
_publ_author_name
'Macha, Bret B.'
'Dhara, Debabrata'
'Radacki, Krzysztof'
'Dewhurst, Rian D.'
'Braunschweig, Holger'

_publ_section_title
;
 Intermetallic transfer of unsymmetrical borylene fragments: isolation of
 the second early-transition-metal terminal borylene complex and other
 rare species.
;
_journal_issue 48
_journal_name_full 'Dalton transactions (Cambridge, England : 2003)'
_journal_page_first 17719
_journal_page_last 17724
_journal_paper_doi 10.1039/d0dt03557b
_journal_volume 49
_journal_year 2020
_chemical_formula_moiety 'C24 H51 B2 Ir N2 Si2'
_chemical_formula_sum 'C24 H51 B2 Ir N2 Si2'
_chemical_formula_weight 637.66
_space_group_crystal_system monoclinic
_space_group_IT_number 14
_space_group_name_Hall '-P 2yn'
_space_group_name_H-M_alt 'P 1 21/n 1'
_atom_sites_solution_hydrogens geom
_atom_sites_solution_primary dual
_atom_sites_solution_secondary difmap
_audit_creation_method SHELXL-2018/3
_audit_update_record
;
2020-09-19 deposited with the CCDC.	2020-11-25 downloaded from the CCDC.
;
_cell_angle_alpha 90
_cell_angle_beta 97.236(14)
_cell_angle_gamma 90
_cell_formula_units_Z 4
_cell_length_a 8.443(4)
_cell_length_b 35.377(19)
_cell_length_c 10.387(5)
_cell_measurement_reflns_used 9890
_cell_measurement_temperature 100(2)
_cell_measurement_theta_max 30.38
_cell_measurement_theta_min 2.29
_cell_volume 3078(3)
_computing_cell_refinement 'Saint+ ver. V8.40A (Bruker AXS)'
_computing_data_collection 'BIS 2011.8 / APEX2 ver. 2014.9 (Bruker AXS)'
_computing_data_reduction 'Saint+ ver. V8.40A (Bruker AXS)'
_computing_molecular_graphics 'ShelXLe (Huebschle et all, 2011)'
_computing_publication_material 'CIF-fill 1.2f (K.Radacki 2005-20)'
_computing_structure_refinement 'SHELXL-2018/3 (Sheldrick, 2018)'
_computing_structure_solution 'SHELXT (Sheldrick, 2014)'
_diffrn_ambient_environment N~2~
_diffrn_ambient_temperature 100(2)
_diffrn_detector 'CCD area detector (Apex2)'
_diffrn_detector_area_resol_mean 4.166
_diffrn_measured_fraction_theta_full 1.000
_diffrn_measured_fraction_theta_max 0.906
_diffrn_measurement_device_type 'Bruker X8-APEX II'
_diffrn_measurement_method '\f and \w scans'
_diffrn_radiation_monochromator 'multi-layer mirror'
_diffrn_radiation_type MoK\a
_diffrn_radiation_wavelength 0.71073
_diffrn_reflns_av_R_equivalents 0.0242
_diffrn_reflns_av_unetI/netI 0.0202
_diffrn_reflns_Laue_measured_fraction_full 1.000
_diffrn_reflns_Laue_measured_fraction_max 0.906
_diffrn_reflns_limit_h_max 12
_diffrn_reflns_limit_h_min -11
_diffrn_reflns_limit_k_max 50
_diffrn_reflns_limit_k_min -47
_diffrn_reflns_limit_l_max 14
_diffrn_reflns_limit_l_min -14
_diffrn_reflns_number 46736
_diffrn_reflns_point_group_measured_fraction_full 1.000
_diffrn_reflns_point_group_measured_fraction_max 0.906
_diffrn_reflns_theta_full 26.000
_diffrn_reflns_theta_max 30.916
_diffrn_reflns_theta_min 1.151
_diffrn_source 'rotating-anode (Nonius FR-591)'
_exptl_absorpt_coefficient_mu 4.429
_exptl_absorpt_correction_T_max 0.4809
_exptl_absorpt_correction_T_min 0.3636
_exptl_absorpt_correction_type multi-scan
_exptl_absorpt_process_details 'SadAbs 2016/2 (Bruker AXS)'
_exptl_crystal_colour colourless
_exptl_crystal_density_diffrn 1.376
_exptl_crystal_description block
_exptl_crystal_F_000 1296
_exptl_crystal_size_max 0.32
_exptl_crystal_size_mid 0.19
_exptl_crystal_size_min 0.17
_refine_diff_density_max 1.111
_refine_diff_density_min -1.129
_refine_diff_density_rms 0.098
_refine_ls_extinction_method none
_refine_ls_goodness_of_fit_ref 1.114
_refine_ls_hydrogen_treatment constr
_refine_ls_matrix_type full
_refine_ls_number_parameters 328
_refine_ls_number_reflns 8815
_refine_ls_number_restraints 303
_refine_ls_restrained_S_all 1.218
_refine_ls_R_factor_all 0.0332
_refine_ls_R_factor_gt 0.0280
_refine_ls_shift/su_max 0.009
_refine_ls_shift/su_mean 0.000
_refine_ls_structure_factor_coef Fsqd
_refine_ls_weighting_details 'w=1/[\s^2^(Fo^2^)+(0.0129P)^2^+6.8694P] where P=(Fo^2^+2Fc^2^)/3'
_refine_ls_weighting_scheme calc
_refine_ls_wR_factor_gt 0.0551
_refine_ls_wR_factor_ref 0.0565
_reflns_Friedel_coverage 0.000
_reflns_number_gt 7871
_reflns_number_total 8815
_reflns_threshold_expression 'I > 2\s(I)'
_cod_data_source_file d0dt03557b2.cif
_cod_data_source_block BM008
_cod_depositor_comments 'Adding full bibliography for 7705762--7705769.cif.'
_cod_original_sg_symbol_H-M 'P 21/n'
_cod_database_code 7705764
_shelx_shelxl_version_number 2018/3
_shelx_space_group_comment
;
The symmetry employed for this shelxl refinement is uniquely defined
by the following loop, which should always be used as a source of
symmetry information in preference to the above space-group names.
They are only intended as comments.
;
_shelx_estimated_absorpt_t_min 0.331
_shelx_estimated_absorpt_t_max 0.520

loop_
_space_group_symop_operation_xyz
'x, y, z'
'-x+1/2, y+1/2, -z+1/2'
'-x, -y, -z'
'x-1/2, -y-1/2, z-1/2'

loop_
_atom_site_label
_atom_site_type_symbol
_atom_site_fract_x
_atom_site_fract_y
_atom_site_fract_z
_atom_site_U_iso_or_equiv
_atom_site_adp_type
_atom_site_occupancy
_atom_site_site_symmetry_order
_atom_site_calc_flag
_atom_site_refinement_flags_posn
_atom_site_refinement_flags_adp
_atom_site_refinement_flags_occupancy
_atom_site_disorder_assembly
_atom_site_disorder_group
Ir1_1 Ir 0.76507(2) 0.62203(2) 0.53258(2) 0.02078(3) Uani 1 1 d . . . . .
N1_1 N 0.6368(2) 0.69530(6) 0.6805(2) 0.0228(5) Uani 1 1 d D . . . .
B2_1 B 0.7963(4) 0.60471(9) 0.7044(3) 0.0232(6) Uani 1 1 d . . . . .
N2_1 N 0.8168(2) 0.58894(6) 0.8291(2) 0.0237(5) Uani 1 1 d D . . . .
B1_1 B 0.6937(4) 0.66354(9) 0.6199(3) 0.0223(6) Uani 1 1 d . . . . .
C1_2 C 0.4807(3) 0.69080(7) 0.7329(3) 0.0158(5) Uani 0.894(3) 1 d D U P A 1
C2_2 C 0.3635(3) 0.66655(9) 0.6400(3) 0.0296(7) Uani 0.894(3) 1 d D . P A 1
H2A_2 H 0.340750 0.679456 0.556208 0.044 Uiso 0.894(3) 1 calc R U P A 1
H2B_2 H 0.263927 0.662998 0.677796 0.044 Uiso 0.894(3) 1 calc R U P A 1
H2C_2 H 0.411892 0.641868 0.627191 0.044 Uiso 0.894(3) 1 calc R U P A 1
C3_2 C 0.3992(4) 0.72931(8) 0.7502(3) 0.0292(7) Uani 0.894(3) 1 d D . P A 1
H3A_2 H 0.374994 0.741636 0.665505 0.044 Uiso 0.894(3) 1 calc R U P A 1
H3B_2 H 0.471017 0.745425 0.807910 0.044 Uiso 0.894(3) 1 calc R U P A 1
H3C_2 H 0.299972 0.725274 0.788103 0.044 Uiso 0.894(3) 1 calc R U P A 1
C4_2 C 0.5071(4) 0.67090(10) 0.8671(3) 0.0318(7) Uani 0.894(3) 1 d D . P A 1
H4A_2 H 0.404002 0.667263 0.899349 0.048 Uiso 0.894(3) 1 calc R U P A 1
H4B_2 H 0.576191 0.686583 0.928400 0.048 Uiso 0.894(3) 1 calc R U P A 1
H4C_2 H 0.557827 0.646284 0.858113 0.048 Uiso 0.894(3) 1 calc R U P A 1
Si1_3 Si 0.75995(10) 0.73470(2) 0.69940(9) 0.0217(2) Uani 0.894(3) 1 d D . P A 1
C2_3 C 0.9511(3) 0.72332(9) 0.6361(4) 0.0332(8) Uani 0.894(3) 1 d D . P A 1
H2A_3 H 0.929012 0.715506 0.545123 0.050 Uiso 0.894(3) 1 calc R U P A 1
H2B_3 H 1.005055 0.702724 0.687380 0.050 Uiso 0.894(3) 1 calc R U P A 1
H2C_3 H 1.019879 0.745726 0.642602 0.050 Uiso 0.894(3) 1 calc R U P A 1
C3_3 C 0.8064(4) 0.74822(10) 0.8722(2) 0.0337(8) Uani 0.894(3) 1 d D . P A 1
H3A_3 H 0.888124 0.768033 0.880697 0.051 Uiso 0.894(3) 1 calc R U P A 1
H3B_3 H 0.846040 0.726093 0.923104 0.051 Uiso 0.894(3) 1 calc R U P A 1
H3C_3 H 0.709455 0.757693 0.904141 0.051 Uiso 0.894(3) 1 calc R U P A 1
C4_3 C 0.6744(4) 0.77598(7) 0.6054(3) 0.0312(7) Uani 0.894(3) 1 d D . P A 1
H4A_3 H 0.647447 0.768807 0.514147 0.047 Uiso 0.894(3) 1 calc R U P A 1
H4B_3 H 0.752829 0.796546 0.612062 0.047 Uiso 0.894(3) 1 calc R U P A 1
H4C_3 H 0.577830 0.784440 0.640254 0.047 Uiso 0.894(3) 1 calc R U P A 1
C1_12 C 0.7522(12) 0.7277(3) 0.6974(14) 0.0217(2) Uani 0.106(3) 1 d D . P A 2
C2_12 C 0.9105(16) 0.7173(6) 0.645(3) 0.0332(8) Uani 0.106(3) 1 d D . P A 2
H2A_12 H 0.902971 0.723818 0.553013 0.050 Uiso 0.106(3) 1 calc R U P A 2
H2B_12 H 0.930221 0.690130 0.656252 0.050 Uiso 0.106(3) 1 calc R U P A 2
H2C_12 H 0.998645 0.731414 0.693639 0.050 Uiso 0.106(3) 1 calc R U P A 2
C3_12 C 0.791(3) 0.7383(7) 0.8424(17) 0.0337(8) Uani 0.106(3) 1 d D . P A 2
H3A_12 H 0.873931 0.757842 0.852275 0.051 Uiso 0.106(3) 1 calc R U P A 2
H3B_12 H 0.828871 0.715890 0.892402 0.051 Uiso 0.106(3) 1 calc R U P A 2
H3C_12 H 0.694371 0.747998 0.874520 0.051 Uiso 0.106(3) 1 calc R U P A 2
C4_12 C 0.682(3) 0.7630(3) 0.623(3) 0.0312(7) Uani 0.106(3) 1 d D . P A 2
H4A_12 H 0.740262 0.785541 0.656699 0.047 Uiso 0.106(3) 1 calc R U P A 2
H4B_12 H 0.568954 0.765564 0.633872 0.047 Uiso 0.106(3) 1 calc R U P A 2
H4C_12 H 0.692285 0.760157 0.530271 0.047 Uiso 0.106(3) 1 calc R U P A 2
Si1_13 Si 0.4600(6) 0.6905(2) 0.7449(7) 0.0158(5) Uani 0.106(3) 1 d D U P A 2
C2_13 C 0.3150(14) 0.6616(6) 0.6373(18) 0.0296(7) Uani 0.106(3) 1 d D . P A 2
H2A_13 H 0.316320 0.669428 0.546960 0.044 Uiso 0.106(3) 1 calc R U P A 2
H2B_13 H 0.207586 0.665209 0.661701 0.044 Uiso 0.106(3) 1 calc R U P A 2
H2C_13 H 0.344447 0.634832 0.646478 0.044 Uiso 0.106(3) 1 calc R U P A 2
C3_13 C 0.3659(19) 0.7371(3) 0.766(3) 0.0292(7) Uani 0.106(3) 1 d D . P A 2
H3A_13 H 0.364235 0.751946 0.686494 0.044 Uiso 0.106(3) 1 calc R U P A 2
H3B_13 H 0.427360 0.750711 0.838314 0.044 Uiso 0.106(3) 1 calc R U P A 2
H3C_13 H 0.256311 0.733377 0.785739 0.044 Uiso 0.106(3) 1 calc R U P A 2
C4_13 C 0.4914(18) 0.6670(7) 0.9059(13) 0.0318(7) Uani 0.106(3) 1 d D . P A 2
H4A_13 H 0.556871 0.644311 0.900549 0.048 Uiso 0.106(3) 1 calc R U P A 2
H4B_13 H 0.387864 0.659836 0.931929 0.048 Uiso 0.106(3) 1 calc R U P A 2
H4C_13 H 0.545928 0.684412 0.970174 0.048 Uiso 0.106(3) 1 calc R U P A 2
C1_4 C 0.9745(3) 0.59647(6) 0.9094(2) 0.0281(6) Uani 1 1 d D . . . .
C2_4 C 1.0058(4) 0.63964(7) 0.9146(3) 0.0433(8) Uani 1 1 d D . . . .
H2A_4 H 1.007887 0.649275 0.826344 0.065 Uiso 1 1 calc R U . . .
H2B_4 H 1.108699 0.644666 0.966601 0.065 Uiso 1 1 calc R U . . .
H2C_4 H 0.920530 0.652274 0.954044 0.065 Uiso 1 1 calc R U . . .
C3_4 C 1.1104(3) 0.57703(11) 0.8478(3) 0.0512(10) Uani 1 1 d D . . . .
H3A_4 H 1.111952 0.586581 0.759405 0.077 Uiso 1 1 calc R U . . .
H3B_4 H 1.092544 0.549657 0.845037 0.077 Uiso 1 1 calc R U . . .
H3C_4 H 1.212805 0.582519 0.899857 0.077 Uiso 1 1 calc R U . . .
C4_4 C 0.9755(4) 0.58233(9) 1.0499(2) 0.0414(8) Uani 1 1 d D . . . .
H4A_4 H 0.952465 0.555175 1.049150 0.062 Uiso 1 1 calc R U . . .
H4B_4 H 0.893905 0.595881 1.090974 0.062 Uiso 1 1 calc R U . . .
H4C_4 H 1.080695 0.586947 1.098839 0.062 Uiso 1 1 calc R U . . .
Si1_5 Si 0.68171(11) 0.55323(2) 0.85635(8) 0.02916(18) Uani 1 1 d D . . . .
C2_5 C 0.5082(3) 0.55543(9) 0.7269(3) 0.0404(8) Uani 1 1 d D . . . .
H2A_5 H 0.545041 0.551452 0.642158 0.061 Uiso 1 1 calc R U . . .
H2B_5 H 0.457193 0.580275 0.728467 0.061 Uiso 1 1 calc R U . . .
H2C_5 H 0.431115 0.535715 0.741966 0.061 Uiso 1 1 calc R U . . .
C3_5 C 0.6022(4) 0.55878(10) 1.0134(3) 0.0478(9) Uani 1 1 d D . . . .
H3A_5 H 0.574202 0.585323 1.025335 0.072 Uiso 1 1 calc R U . . .
H3B_5 H 0.683457 0.550943 1.084114 0.072 Uiso 1 1 calc R U . . .
H3C_5 H 0.506827 0.543014 1.013839 0.072 Uiso 1 1 calc R U . . .
C4_5 C 0.7761(4) 0.50612(7) 0.8503(4) 0.0541(11) Uani 1 1 d D . . . .
H4A_5 H 0.822408 0.503534 0.768865 0.081 Uiso 1 1 calc R U . . .
H4B_5 H 0.695468 0.486424 0.855191 0.081 Uiso 1 1 calc R U . . .
H4C_5 H 0.860447 0.503473 0.923745 0.081 Uiso 1 1 calc R U . . .
C1_6 C 0.8939(4) 0.62654(8) 0.3517(3) 0.0297(6) Uani 1 1 d . . . . .
C2_6 C 0.7313(5) 0.63463(12) 0.3159(3) 0.0462(10) Uani 1 1 d . . . . .
C3_6 C 0.6427(4) 0.60104(17) 0.3386(4) 0.0685(17) Uani 1 1 d . . . . .
C4_6 C 0.7571(6) 0.57293(11) 0.3871(4) 0.0547(12) Uani 1 1 d . . . . .
C5_6 C 0.9088(4) 0.58911(9) 0.3944(3) 0.0339(7) Uani 1 1 d . . . . .
C6_6 C 1.0311(6) 0.65268(14) 0.3351(4) 0.0688(15) Uani 1 1 d . . . . .
H6A_6 H 1.068875 0.647764 0.251248 0.103 Uiso 1 1 calc R U . . .
H6B_6 H 1.118257 0.648282 0.405128 0.103 Uiso 1 1 calc R U . . .
H6C_6 H 0.995214 0.678977 0.338088 0.103 Uiso 1 1 calc R U . . .
C7_6 C 0.6650(10) 0.67097(19) 0.2554(4) 0.128(3) Uani 1 1 d . . . . .
H7A_6 H 0.684244 0.671897 0.164323 0.192 Uiso 1 1 calc R U . . .
H7B_6 H 0.717872 0.692481 0.302255 0.192 Uiso 1 1 calc R U . . .
H7C_6 H 0.549967 0.672164 0.260182 0.192 Uiso 1 1 calc R U . . .
C8_6 C 0.4651(6) 0.5959(3) 0.3095(6) 0.181(5) Uani 1 1 d . . . . .
H8A_6 H 0.411803 0.620189 0.319080 0.271 Uiso 1 1 calc R U . . .
H8B_6 H 0.429072 0.577508 0.369959 0.271 Uiso 1 1 calc R U . . .
H8C_6 H 0.438618 0.586756 0.220318 0.271 Uiso 1 1 calc R U . . .
C9_6 C 0.7252(11) 0.53194(14) 0.4164(7) 0.148(4) Uani 1 1 d . . . . .
H9A_6 H 0.609926 0.527916 0.412952 0.221 Uiso 1 1 calc R U . . .
H9B_6 H 0.777844 0.525596 0.503235 0.221 Uiso 1 1 calc R U . . .
H9C_6 H 0.767232 0.515771 0.352001 0.221 Uiso 1 1 calc R U . . .
C10_6 C 1.0667(7) 0.56939(16) 0.4339(4) 0.0801(19) Uani 1 1 d . . . . .
H10A_6 H 1.110815 0.560756 0.356079 0.120 Uiso 1 1 calc R U . . .
H10B_6 H 1.049992 0.547611 0.488876 0.120 Uiso 1 1 calc R U . . .
H10C_6 H 1.141519 0.587037 0.482154 0.120 Uiso 1 1 calc R U . . .

loop_
_atom_site_aniso_label
_atom_site_aniso_U_11
_atom_site_aniso_U_22
_atom_site_aniso_U_33
_atom_site_aniso_U_23
_atom_site_aniso_U_13
_atom_site_aniso_U_12
Ir1_1 0.02576(5) 0.01786(5) 0.02000(5) -0.00446(4) 0.00790(4) -0.00030(4)
N1_1 0.0256(12) 0.0219(11) 0.0206(11) -0.0031(9) 0.0016(9) 0.0059(9)
B2_1 0.0234(14) 0.0179(14) 0.0295(16) -0.0060(12) 0.0077(12) -0.0001(11)
N2_1 0.0273(12) 0.0202(11) 0.0245(11) -0.0007(9) 0.0072(10) 0.0020(9)
B1_1 0.0257(15) 0.0217(14) 0.0201(14) -0.0004(11) 0.0047(12) 0.0003(12)
C1_2 0.0152(6) 0.0165(6) 0.0160(6) -0.0004(3) 0.0033(3) 0.0005(3)
C2_2 0.0119(15) 0.0290(16) 0.0480(19) -0.0001(14) 0.0047(14) -0.0041(13)
C3_2 0.0256(17) 0.0310(17) 0.0317(17) -0.0054(14) 0.0058(13) 0.0057(13)
C4_2 0.0288(16) 0.0408(19) 0.0281(18) 0.0063(15) 0.0132(14) 0.0068(14)
Si1_3 0.0220(4) 0.0169(4) 0.0254(4) -0.0033(3) -0.0006(3) 0.0009(3)
C2_3 0.0163(16) 0.0216(16) 0.062(2) 0.0013(16) 0.0073(16) -0.0070(12)
C3_3 0.0375(19) 0.028(2) 0.0322(18) -0.0081(14) -0.0089(15) -0.0024(15)
C4_3 0.0333(17) 0.0218(17) 0.0376(18) 0.0020(14) 0.0011(14) -0.0004(14)
C1_12 0.0220(4) 0.0169(4) 0.0254(4) -0.0033(3) -0.0006(3) 0.0009(3)
C2_12 0.0163(16) 0.0216(16) 0.062(2) 0.0013(16) 0.0073(16) -0.0070(12)
C3_12 0.0375(19) 0.028(2) 0.0322(18) -0.0081(14) -0.0089(15) -0.0024(15)
C4_12 0.0333(17) 0.0218(17) 0.0376(18) 0.0020(14) 0.0011(14) -0.0004(14)
Si1_13 0.0152(6) 0.0165(6) 0.0160(6) -0.0004(3) 0.0033(3) 0.0005(3)
C2_13 0.0119(15) 0.0290(16) 0.0480(19) -0.0001(14) 0.0047(14) -0.0041(13)
C3_13 0.0256(17) 0.0310(17) 0.0317(17) -0.0054(14) 0.0058(13) 0.0057(13)
C4_13 0.0288(16) 0.0408(19) 0.0281(18) 0.0063(15) 0.0132(14) 0.0068(14)
C1_4 0.0232(14) 0.0358(16) 0.0246(14) -0.0004(12) 0.0009(11) 0.0039(12)
C2_4 0.043(2) 0.039(2) 0.044(2) -0.0002(16) -0.0082(16) -0.0134(16)
C3_4 0.0307(18) 0.073(3) 0.050(2) -0.008(2) 0.0037(16) 0.0131(18)
C4_4 0.049(2) 0.042(2) 0.0316(17) 0.0000(14) -0.0030(15) 0.0046(16)
Si1_5 0.0376(5) 0.0205(4) 0.0318(4) -0.0001(3) 0.0140(4) -0.0029(3)
C2_5 0.0371(18) 0.0429(19) 0.0424(19) -0.0049(15) 0.0100(15) -0.0180(15)
C3_5 0.056(2) 0.054(2) 0.0377(19) 0.0020(17) 0.0222(18) -0.0118(19)
C4_5 0.065(3) 0.0207(16) 0.078(3) -0.0007(17) 0.017(2) -0.0013(17)
C1_6 0.0426(17) 0.0271(15) 0.0214(13) -0.0044(11) 0.0116(12) -0.0032(13)
C2_6 0.056(2) 0.054(2) 0.0260(16) -0.0164(15) -0.0035(15) 0.0280(19)
C3_6 0.0274(17) 0.139(5) 0.041(2) -0.063(3) 0.0134(16) -0.021(2)
C4_6 0.085(3) 0.039(2) 0.049(2) -0.0284(17) 0.045(2) -0.031(2)
C5_6 0.053(2) 0.0273(15) 0.0246(14) -0.0025(12) 0.0163(14) 0.0104(14)
C6_6 0.096(4) 0.069(3) 0.051(2) -0.023(2) 0.048(3) -0.047(3)
C7_6 0.225(8) 0.130(5) 0.026(2) 0.011(3) 0.005(3) 0.133(6)
C8_6 0.032(2) 0.409(15) 0.104(5) -0.173(7) 0.020(3) -0.049(5)
C9_6 0.301(11) 0.052(3) 0.122(5) -0.062(3) 0.155(7) -0.097(5)
C10_6 0.103(4) 0.095(4) 0.045(2) -0.002(2) 0.020(3) 0.072(3)

loop_
_atom_type_symbol
_atom_type_description
_atom_type_scat_dispersion_real
_atom_type_scat_dispersion_imag
_atom_type_scat_source
C C 0.0033 0.0016 'International Tables Vol C Tables 4.2.6.8 and 6.1.1.4'
H H 0.0000 0.0000 'International Tables Vol C Tables 4.2.6.8 and 6.1.1.4'
B B 0.0013 0.0007 'International Tables Vol C Tables 4.2.6.8 and 6.1.1.4'
N N 0.0061 0.0033 'International Tables Vol C Tables 4.2.6.8 and 6.1.1.4'
Si Si 0.0817 0.0704 'International Tables Vol C Tables 4.2.6.8 and 6.1.1.4'
Ir Ir -1.4442 7.9887 'International Tables Vol C Tables 4.2.6.8 and 6.1.1.4'

loop_
_geom_angle_atom_site_label_1
_geom_angle_atom_site_label_2
_geom_angle_atom_site_label_3
_geom_angle
_geom_angle_site_symmetry_1
_geom_angle_site_symmetry_3
_geom_angle_publ_flag
B1_1 Ir1_1 B2_1 79.03(14) . . ?
B1_1 Ir1_1 C3_6 123.38(17) . . ?
B2_1 Ir1_1 C3_6 137.05(19) . . ?
B1_1 Ir1_1 C2_6 108.58(13) . . ?
B2_1 Ir1_1 C2_6 172.11(13) . . ?
C3_6 Ir1_1 C2_6 36.90(18) . . ?
B1_1 Ir1_1 C1_6 124.02(12) . . ?
B2_1 Ir1_1 C1_6 141.18(13) . . ?
C3_6 Ir1_1 C1_6 60.33(13) . . ?
C2_6 Ir1_1 C1_6 35.84(13) . . ?
B1_1 Ir1_1 C4_6 158.50(17) . . ?
B2_1 Ir1_1 C4_6 111.60(15) . . ?
C3_6 Ir1_1 C4_6 36.56(18) . . ?
C2_6 Ir1_1 C4_6 60.54(15) . . ?
C1_6 Ir1_1 C4_6 59.40(12) . . ?
B1_1 Ir1_1 C5_6 157.95(13) . . ?
B2_1 Ir1_1 C5_6 113.90(13) . . ?
C3_6 Ir1_1 C5_6 59.96(14) . . ?
C2_6 Ir1_1 C5_6 59.63(12) . . ?
C1_6 Ir1_1 C5_6 35.36(11) . . ?
C4_6 Ir1_1 C5_6 35.29(14) . . ?
B1_1 N1_1 C1_2 116.5(2) . . ?
B1_1 N1_1 C1_12 114.2(5) . . ?
B1_1 N1_1 Si1_13 117.3(3) . . ?
C1_12 N1_1 Si1_13 127.8(4) . . ?
B1_1 N1_1 Si1_3 117.39(19) . . ?
C1_2 N1_1 Si1_3 125.94(15) . . ?
N2_1 B2_1 Ir1_1 175.6(2) . . ?
B2_1 N2_1 C1_4 116.1(2) . . ?
B2_1 N2_1 Si1_5 115.48(19) . . ?
C1_4 N2_1 Si1_5 126.08(15) . . ?
N1_1 B1_1 Ir1_1 177.6(2) . . ?
N1_1 C1_2 C3_2 111.92(19) . . ?
N1_1 C1_2 C2_2 110.73(19) . . ?
C3_2 C1_2 C2_2 107.5(2) . . ?
N1_1 C1_2 C4_2 110.0(2) . . ?
C3_2 C1_2 C4_2 108.1(2) . . ?
C2_2 C1_2 C4_2 108.4(2) . . ?
C1_2 C2_2 H2A_2 109.5 . . ?
C1_2 C2_2 H2B_2 109.5 . . ?
H2A_2 C2_2 H2B_2 109.5 . . ?
C1_2 C2_2 H2C_2 109.5 . . ?
H2A_2 C2_2 H2C_2 109.5 . . ?
H2B_2 C2_2 H2C_2 109.5 . . ?
C1_2 C3_2 H3A_2 109.5 . . ?
C1_2 C3_2 H3B_2 109.5 . . ?
H3A_2 C3_2 H3B_2 109.5 . . ?
C1_2 C3_2 H3C_2 109.5 . . ?
H3A_2 C3_2 H3C_2 109.5 . . ?
H3B_2 C3_2 H3C_2 109.5 . . ?
C1_2 C4_2 H4A_2 109.5 . . ?
C1_2 C4_2 H4B_2 109.5 . . ?
H4A_2 C4_2 H4B_2 109.5 . . ?
C1_2 C4_2 H4C_2 109.5 . . ?
H4A_2 C4_2 H4C_2 109.5 . . ?
H4B_2 C4_2 H4C_2 109.5 . . ?
N1_1 Si1_3 C3_3 111.59(13) . . ?
N1_1 Si1_3 C4_3 112.68(13) . . ?
C3_3 Si1_3 C4_3 109.15(14) . . ?
N1_1 Si1_3 C2_3 108.68(12) . . ?
C3_3 Si1_3 C2_3 108.13(15) . . ?
C4_3 Si1_3 C2_3 106.39(14) . . ?
Si1_3 C2_3 H2A_3 109.5 . . ?
Si1_3 C2_3 H2B_3 109.5 . . ?
H2A_3 C2_3 H2B_3 109.5 . . ?
Si1_3 C2_3 H2C_3 109.5 . . ?
H2A_3 C2_3 H2C_3 109.5 . . ?
H2B_3 C2_3 H2C_3 109.5 . . ?
Si1_3 C3_3 H3A_3 109.5 . . ?
Si1_3 C3_3 H3B_3 109.5 . . ?
H3A_3 C3_3 H3B_3 109.5 . . ?
Si1_3 C3_3 H3C_3 109.5 . . ?
H3A_3 C3_3 H3C_3 109.5 . . ?
H3B_3 C3_3 H3C_3 109.5 . . ?
Si1_3 C4_3 H4A_3 109.5 . . ?
Si1_3 C4_3 H4B_3 109.5 . . ?
H4A_3 C4_3 H4B_3 109.5 . . ?
Si1_3 C4_3 H4C_3 109.5 . . ?
H4A_3 C4_3 H4C_3 109.5 . . ?
H4B_3 C4_3 H4C_3 109.5 . . ?
N1_1 C1_12 C3_12 110.7(3) . . ?
N1_1 C1_12 C4_12 110.8(3) . . ?
C3_12 C1_12 C4_12 108.2(3) . . ?
N1_1 C1_12 C2_12 110.8(3) . . ?
C3_12 C1_12 C2_12 108.2(3) . . ?
C4_12 C1_12 C2_12 108.0(3) . . ?
C1_12 C2_12 H2A_12 109.5 . . ?
C1_12 C2_12 H2B_12 109.5 . . ?
H2A_12 C2_12 H2B_12 109.5 . . ?
C1_12 C2_12 H2C_12 109.5 . . ?
H2A_12 C2_12 H2C_12 109.5 . . ?
H2B_12 C2_12 H2C_12 109.5 . . ?
C1_12 C3_12 H3A_12 109.5 . . ?
C1_12 C3_12 H3B_12 109.5 . . ?
H3A_12 C3_12 H3B_12 109.5 . . ?
C1_12 C3_12 H3C_12 109.5 . . ?
H3A_12 C3_12 H3C_12 109.5 . . ?
H3B_12 C3_12 H3C_12 109.5 . . ?
C1_12 C4_12 H4A_12 109.5 . . ?
C1_12 C4_12 H4B_12 109.5 . . ?
H4A_12 C4_12 H4B_12 109.5 . . ?
C1_12 C4_12 H4C_12 109.5 . . ?
H4A_12 C4_12 H4C_12 109.5 . . ?
H4B_12 C4_12 H4C_12 109.5 . . ?
N1_1 Si1_13 C3_13 111.4(3) . . ?
N1_1 Si1_13 C4_13 111.2(3) . . ?
C3_13 Si1_13 C4_13 107.7(3) . . ?
N1_1 Si1_13 C2_13 111.1(3) . . ?
C3_13 Si1_13 C2_13 107.6(3) . . ?
C4_13 Si1_13 C2_13 107.7(3) . . ?
Si1_13 C2_13 H2A_13 109.5 . . ?
Si1_13 C2_13 H2B_13 109.5 . . ?
H2A_13 C2_13 H2B_13 109.5 . . ?
Si1_13 C2_13 H2C_13 109.5 . . ?
H2A_13 C2_13 H2C_13 109.5 . . ?
H2B_13 C2_13 H2C_13 109.5 . . ?
Si1_13 C3_13 H3A_13 109.5 . . ?
Si1_13 C3_13 H3B_13 109.5 . . ?
H3A_13 C3_13 H3B_13 109.5 . . ?
Si1_13 C3_13 H3C_13 109.5 . . ?
H3A_13 C3_13 H3C_13 109.5 . . ?
H3B_13 C3_13 H3C_13 109.5 . . ?
Si1_13 C4_13 H4A_13 109.5 . . ?
Si1_13 C4_13 H4B_13 109.5 . . ?
H4A_13 C4_13 H4B_13 109.5 . . ?
Si1_13 C4_13 H4C_13 109.5 . . ?
H4A_13 C4_13 H4C_13 109.5 . . ?
H4B_13 C4_13 H4C_13 109.5 . . ?
N2_1 C1_4 C4_4 111.4(2) . . ?
N2_1 C1_4 C3_4 110.1(2) . . ?
C4_4 C1_4 C3_4 109.4(2) . . ?
N2_1 C1_4 C2_4 109.22(19) . . ?
C4_4 C1_4 C2_4 107.8(2) . . ?
C3_4 C1_4 C2_4 108.8(2) . . ?
C1_4 C2_4 H2A_4 109.5 . . ?
C1_4 C2_4 H2B_4 109.5 . . ?
H2A_4 C2_4 H2B_4 109.5 . . ?
C1_4 C2_4 H2C_4 109.5 . . ?
H2A_4 C2_4 H2C_4 109.5 . . ?
H2B_4 C2_4 H2C_4 109.5 . . ?
C1_4 C3_4 H3A_4 109.5 . . ?
C1_4 C3_4 H3B_4 109.5 . . ?
H3A_4 C3_4 H3B_4 109.5 . . ?
C1_4 C3_4 H3C_4 109.5 . . ?
H3A_4 C3_4 H3C_4 109.5 . . ?
H3B_4 C3_4 H3C_4 109.5 . . ?
C1_4 C4_4 H4A_4 109.5 . . ?
C1_4 C4_4 H4B_4 109.5 . . ?
H4A_4 C4_4 H4B_4 109.5 . . ?
C1_4 C4_4 H4C_4 109.5 . . ?
H4A_4 C4_4 H4C_4 109.5 . . ?
H4B_4 C4_4 H4C_4 109.5 . . ?
N2_1 Si1_5 C3_5 112.46(13) . . ?
N2_1 Si1_5 C4_5 110.64(14) . . ?
C3_5 Si1_5 C4_5 109.31(15) . . ?
N2_1 Si1_5 C2_5 108.85(12) . . ?
C3_5 Si1_5 C2_5 107.01(15) . . ?
C4_5 Si1_5 C2_5 108.43(15) . . ?
Si1_5 C2_5 H2A_5 109.5 . . ?
Si1_5 C2_5 H2B_5 109.5 . . ?
H2A_5 C2_5 H2B_5 109.5 . . ?
Si1_5 C2_5 H2C_5 109.5 . . ?
H2A_5 C2_5 H2C_5 109.5 . . ?
H2B_5 C2_5 H2C_5 109.5 . . ?
Si1_5 C3_5 H3A_5 109.5 . . ?
Si1_5 C3_5 H3B_5 109.5 . . ?
H3A_5 C3_5 H3B_5 109.5 . . ?
Si1_5 C3_5 H3C_5 109.5 . . ?
H3A_5 C3_5 H3C_5 109.5 . . ?
H3B_5 C3_5 H3C_5 109.5 . . ?
Si1_5 C4_5 H4A_5 109.5 . . ?
Si1_5 C4_5 H4B_5 109.5 . . ?
H4A_5 C4_5 H4B_5 109.5 . . ?
Si1_5 C4_5 H4C_5 109.5 . . ?
H4A_5 C4_5 H4C_5 109.5 . . ?
H4B_5 C4_5 H4C_5 109.5 . . ?
C5_6 C1_6 C2_6 108.9(3) . . ?
C5_6 C1_6 C6_6 125.2(4) . . ?
C2_6 C1_6 C6_6 125.7(4) . . ?
C5_6 C1_6 Ir1_1 72.96(17) . . ?
C2_6 C1_6 Ir1_1 71.5(2) . . ?
C6_6 C1_6 Ir1_1 125.9(2) . . ?
C1_6 C2_6 C3_6 107.4(3) . . ?
C1_6 C2_6 C7_6 125.6(5) . . ?
C3_6 C2_6 C7_6 126.8(5) . . ?
C1_6 C2_6 Ir1_1 72.67(19) . . ?
C3_6 C2_6 Ir1_1 71.3(2) . . ?
C7_6 C2_6 Ir1_1 125.0(3) . . ?
C4_6 C3_6 C2_6 106.8(3) . . ?
C4_6 C3_6 C8_6 126.8(7) . . ?
C2_6 C3_6 C8_6 126.3(7) . . ?
C4_6 C3_6 Ir1_1 72.8(2) . . ?
C2_6 C3_6 Ir1_1 71.79(19) . . ?
C8_6 C3_6 Ir1_1 123.3(3) . . ?
C5_6 C4_6 C3_6 107.9(3) . . ?
C5_6 C4_6 C9_6 124.6(6) . . ?
C3_6 C4_6 C9_6 127.3(5) . . ?
C5_6 C4_6 Ir1_1 72.76(19) . . ?
C3_6 C4_6 Ir1_1 70.7(2) . . ?
C9_6 C4_6 Ir1_1 125.7(3) . . ?
C4_6 C5_6 C1_6 109.0(3) . . ?
C4_6 C5_6 C10_6 126.6(4) . . ?
C1_6 C5_6 C10_6 124.3(4) . . ?
C4_6 C5_6 Ir1_1 71.95(19) . . ?
C1_6 C5_6 Ir1_1 71.68(17) . . ?
C10_6 C5_6 Ir1_1 125.3(2) . . ?
C1_6 C6_6 H6A_6 109.5 . . ?
C1_6 C6_6 H6B_6 109.5 . . ?
H6A_6 C6_6 H6B_6 109.5 . . ?
C1_6 C6_6 H6C_6 109.5 . . ?
H6A_6 C6_6 H6C_6 109.5 . . ?
H6B_6 C6_6 H6C_6 109.5 . . ?
C2_6 C7_6 H7A_6 109.5 . . ?
C2_6 C7_6 H7B_6 109.5 . . ?
H7A_6 C7_6 H7B_6 109.5 . . ?
C2_6 C7_6 H7C_6 109.5 . . ?
H7A_6 C7_6 H7C_6 109.5 . . ?
H7B_6 C7_6 H7C_6 109.5 . . ?
C3_6 C8_6 H8A_6 109.5 . . ?
C3_6 C8_6 H8B_6 109.5 . . ?
H8A_6 C8_6 H8B_6 109.5 . . ?
C3_6 C8_6 H8C_6 109.5 . . ?
H8A_6 C8_6 H8C_6 109.5 . . ?
H8B_6 C8_6 H8C_6 109.5 . . ?
C4_6 C9_6 H9A_6 109.5 . . ?
C4_6 C9_6 H9B_6 109.5 . . ?
H9A_6 C9_6 H9B_6 109.5 . . ?
C4_6 C9_6 H9C_6 109.5 . . ?
H9A_6 C9_6 H9C_6 109.5 . . ?
H9B_6 C9_6 H9C_6 109.5 . . ?
C5_6 C10_6 H10A_6 109.5 . . ?
C5_6 C10_6 H10B_6 109.5 . . ?
H10A_6 C10_6 H10B_6 109.5 . . ?
C5_6 C10_6 H10C_6 109.5 . . ?
H10A_6 C10_6 H10C_6 109.5 . . ?
H10B_6 C10_6 H10C_6 109.5 . . ?

loop_
_geom_bond_atom_site_label_1
_geom_bond_atom_site_label_2
_geom_bond_distance
_geom_bond_site_symmetry_2
_geom_bond_publ_flag
Ir1_1 B1_1 1.865(3) . ?
Ir1_1 B2_1 1.874(3) . ?
Ir1_1 C3_6 2.270(3) . ?
Ir1_1 C2_6 2.277(4) . ?
Ir1_1 C1_6 2.292(3) . ?
Ir1_1 C4_6 2.298(3) . ?
Ir1_1 C5_6 2.308(3) . ?
N1_1 B1_1 1.402(4) . ?
N1_1 C1_2 1.497(3) . ?
N1_1 C1_12 1.500(5) . ?
N1_1 Si1_13 1.719(4) . ?
N1_1 Si1_3 1.735(2) . ?
B2_1 N2_1 1.402(4) . ?
N2_1 C1_4 1.503(3) . ?
N2_1 Si1_5 1.748(2) . ?
C1_2 C3_2 1.547(2) . ?
C1_2 C2_2 1.551(2) . ?
C1_2 C4_2 1.552(2) . ?
C2_2 H2A_2 0.9800 . ?
C2_2 H2B_2 0.9800 . ?
C2_2 H2C_2 0.9800 . ?
C3_2 H3A_2 0.9800 . ?
C3_2 H3B_2 0.9800 . ?
C3_2 H3C_2 0.9800 . ?
C4_2 H4A_2 0.9800 . ?
C4_2 H4B_2 0.9800 . ?
C4_2 H4C_2 0.9800 . ?
Si1_3 C3_3 1.851(2) . ?
Si1_3 C4_3 1.852(2) . ?
Si1_3 C2_3 1.862(2) . ?
C2_3 H2A_3 0.9800 . ?
C2_3 H2B_3 0.9800 . ?
C2_3 H2C_3 0.9800 . ?
C3_3 H3A_3 0.9800 . ?
C3_3 H3B_3 0.9800 . ?
C3_3 H3C_3 0.9800 . ?
C4_3 H4A_3 0.9800 . ?
C4_3 H4B_3 0.9800 . ?
C4_3 H4C_3 0.9800 . ?
C1_12 C3_12 1.548(3) . ?
C1_12 C4_12 1.548(3) . ?
C1_12 C2_12 1.548(3) . ?
C2_12 H2A_12 0.9800 . ?
C2_12 H2B_12 0.9800 . ?
C2_12 H2C_12 0.9800 . ?
C3_12 H3A_12 0.9800 . ?
C3_12 H3B_12 0.9800 . ?
C3_12 H3C_12 0.9800 . ?
C4_12 H4A_12 0.9800 . ?
C4_12 H4B_12 0.9800 . ?
C4_12 H4C_12 0.9800 . ?
Si1_13 C3_13 1.857(3) . ?
Si1_13 C4_13 1.857(3) . ?
Si1_13 C2_13 1.858(3) . ?
C2_13 H2A_13 0.9800 . ?
C2_13 H2B_13 0.9800 . ?
C2_13 H2C_13 0.9800 . ?
C3_13 H3A_13 0.9800 . ?
C3_13 H3B_13 0.9800 . ?
C3_13 H3C_13 0.9800 . ?
C4_13 H4A_13 0.9800 . ?
C4_13 H4B_13 0.9800 . ?
C4_13 H4C_13 0.9800 . ?
C1_4 C4_4 1.542(2) . ?
C1_4 C3_4 1.543(2) . ?
C1_4 C2_4 1.549(2) . ?
C2_4 H2A_4 0.9800 . ?
C2_4 H2B_4 0.9800 . ?
C2_4 H2C_4 0.9800 . ?
C3_4 H3A_4 0.9800 . ?
C3_4 H3B_4 0.9800 . ?
C3_4 H3C_4 0.9800 . ?
C4_4 H4A_4 0.9800 . ?
C4_4 H4B_4 0.9800 . ?
C4_4 H4C_4 0.9800 . ?
Si1_5 C3_5 1.851(2) . ?
Si1_5 C4_5 1.852(2) . ?
Si1_5 C2_5 1.861(2) . ?
C2_5 H2A_5 0.9800 . ?
C2_5 H2B_5 0.9800 . ?
C2_5 H2C_5 0.9800 . ?
C3_5 H3A_5 0.9800 . ?
C3_5 H3B_5 0.9800 . ?
C3_5 H3C_5 0.9800 . ?
C4_5 H4A_5 0.9800 . ?
C4_5 H4B_5 0.9800 . ?
C4_5 H4C_5 0.9800 . ?
C1_6 C5_6 1.397(4) . ?
C1_6 C2_6 1.406(5) . ?
C1_6 C6_6 1.509(5) . ?
C2_6 C3_6 1.439(7) . ?
C2_6 C7_6 1.508(6) . ?
C3_6 C4_6 1.433(7) . ?
C3_6 C8_6 1.503(6) . ?
C4_6 C5_6 1.396(5) . ?
C4_6 C9_6 1.513(6) . ?
C5_6 C10_6 1.515(5) . ?
C6_6 H6A_6 0.9800 . ?
C6_6 H6B_6 0.9800 . ?
C6_6 H6C_6 0.9800 . ?
C7_6 H7A_6 0.9800 . ?
C7_6 H7B_6 0.9800 . ?
C7_6 H7C_6 0.9800 . ?
C8_6 H8A_6 0.9800 . ?
C8_6 H8B_6 0.9800 . ?
C8_6 H8C_6 0.9800 . ?
C9_6 H9A_6 0.9800 . ?
C9_6 H9B_6 0.9800 . ?
C9_6 H9C_6 0.9800 . ?
C10_6 H10A_6 0.9800 . ?
C10_6 H10B_6 0.9800 . ?
C10_6 H10C_6 0.9800 . ?

loop_
_geom_torsion_atom_site_label_1
_geom_torsion_atom_site_label_2
_geom_torsion_atom_site_label_3
_geom_torsion_atom_site_label_4
_geom_torsion
_geom_torsion_site_symmetry_1
_geom_torsion_site_symmetry_2
_geom_torsion_site_symmetry_3
_geom_torsion_site_symmetry_4
_geom_torsion_publ_flag
B1_1 N1_1 C1_2 C3_2 -158.8(2) . . . . ?
Si1_3 N1_1 C1_2 C3_2 26.7(3) . . . . ?
B1_1 N1_1 C1_2 C2_2 -38.8(3) . . . . ?
Si1_3 N1_1 C1_2 C2_2 146.7(2) . . . . ?
B1_1 N1_1 C1_2 C4_2 81.0(3) . . . . ?
Si1_3 N1_1 C1_2 C4_2 -93.5(2) . . . . ?
B1_1 N1_1 Si1_3 C3_3 -121.4(2) . . . . ?
C1_2 N1_1 Si1_3 C3_3 53.0(2) . . . . ?
B1_1 N1_1 Si1_3 C4_3 115.3(2) . . . . ?
C1_2 N1_1 Si1_3 C4_3 -70.2(2) . . . . ?
B1_1 N1_1 Si1_3 C2_3 -2.3(2) . . . . ?
C1_2 N1_1 Si1_3 C2_3 172.2(2) . . . . ?
B1_1 N1_1 C1_12 C3_12 -121.4(10) . . . . ?
Si1_13 N1_1 C1_12 C3_12 49.0(12) . . . . ?
B1_1 N1_1 C1_12 C4_12 118.5(10) . . . . ?
Si1_13 N1_1 C1_12 C4_12 -71.0(12) . . . . ?
B1_1 N1_1 C1_12 C2_12 -1.4(11) . . . . ?
Si1_13 N1_1 C1_12 C2_12 169.1(12) . . . . ?
B1_1 N1_1 Si1_13 C3_13 -159.5(9) . . . . ?
C1_12 N1_1 Si1_13 C3_13 30.3(12) . . . . ?
B1_1 N1_1 Si1_13 C4_13 80.3(9) . . . . ?
C1_12 N1_1 Si1_13 C4_13 -89.9(12) . . . . ?
B1_1 N1_1 Si1_13 C2_13 -39.5(9) . . . . ?
C1_12 N1_1 Si1_13 C2_13 150.3(12) . . . . ?
B2_1 N2_1 C1_4 C4_4 172.6(2) . . . . ?
Si1_5 N2_1 C1_4 C4_4 -25.8(3) . . . . ?
B2_1 N2_1 C1_4 C3_4 -65.8(3) . . . . ?
Si1_5 N2_1 C1_4 C3_4 95.8(2) . . . . ?
B2_1 N2_1 C1_4 C2_4 53.5(3) . . . . ?
Si1_5 N2_1 C1_4 C2_4 -144.9(2) . . . . ?
B2_1 N2_1 Si1_5 C3_5 -135.2(2) . . . . ?
C1_4 N2_1 Si1_5 C3_5 63.1(2) . . . . ?
B2_1 N2_1 Si1_5 C4_5 102.2(2) . . . . ?
C1_4 N2_1 Si1_5 C4_5 -59.5(2) . . . . ?
B2_1 N2_1 Si1_5 C2_5 -16.8(2) . . . . ?
C1_4 N2_1 Si1_5 C2_5 -178.50(19) . . . . ?
C5_6 C1_6 C2_6 C3_6 0.5(4) . . . . ?
C6_6 C1_6 C2_6 C3_6 175.3(3) . . . . ?
Ir1_1 C1_6 C2_6 C3_6 -63.3(2) . . . . ?
C5_6 C1_6 C2_6 C7_6 -175.2(3) . . . . ?
C6_6 C1_6 C2_6 C7_6 -0.4(5) . . . . ?
Ir1_1 C1_6 C2_6 C7_6 121.0(4) . . . . ?
C5_6 C1_6 C2_6 Ir1_1 63.8(2) . . . . ?
C6_6 C1_6 C2_6 Ir1_1 -121.4(3) . . . . ?
C1_6 C2_6 C3_6 C4_6 -0.7(4) . . . . ?
C7_6 C2_6 C3_6 C4_6 175.0(4) . . . . ?
Ir1_1 C2_6 C3_6 C4_6 -64.8(2) . . . . ?
C1_6 C2_6 C3_6 C8_6 -177.4(3) . . . . ?
C7_6 C2_6 C3_6 C8_6 -1.8(6) . . . . ?
Ir1_1 C2_6 C3_6 C8_6 118.4(4) . . . . ?
C1_6 C2_6 C3_6 Ir1_1 64.2(2) . . . . ?
C7_6 C2_6 C3_6 Ir1_1 -120.2(4) . . . . ?
C2_6 C3_6 C4_6 C5_6 0.5(4) . . . . ?
C8_6 C3_6 C4_6 C5_6 177.3(4) . . . . ?
Ir1_1 C3_6 C4_6 C5_6 -63.7(2) . . . . ?
C2_6 C3_6 C4_6 C9_6 -175.2(4) . . . . ?
C8_6 C3_6 C4_6 C9_6 1.6(6) . . . . ?
Ir1_1 C3_6 C4_6 C9_6 120.7(4) . . . . ?
C2_6 C3_6 C4_6 Ir1_1 64.2(2) . . . . ?
C8_6 C3_6 C4_6 Ir1_1 -119.1(4) . . . . ?
C3_6 C4_6 C5_6 C1_6 -0.2(4) . . . . ?
C9_6 C4_6 C5_6 C1_6 175.6(4) . . . . ?
Ir1_1 C4_6 C5_6 C1_6 -62.5(2) . . . . ?
C3_6 C4_6 C5_6 C10_6 -176.7(3) . . . . ?
C9_6 C4_6 C5_6 C10_6 -0.8(6) . . . . ?
Ir1_1 C4_6 C5_6 C10_6 121.0(3) . . . . ?
C3_6 C4_6 C5_6 Ir1_1 62.3(2) . . . . ?
C9_6 C4_6 C5_6 Ir1_1 -121.9(4) . . . . ?
C2_6 C1_6 C5_6 C4_6 -0.2(4) . . . . ?
C6_6 C1_6 C5_6 C4_6 -175.0(3) . . . . ?
Ir1_1 C1_6 C5_6 C4_6 62.7(2) . . . . ?
C2_6 C1_6 C5_6 C10_6 176.3(3) . . . . ?
C6_6 C1_6 C5_6 C10_6 1.6(5) . . . . ?
Ir1_1 C1_6 C5_6 C10_6 -120.8(3) . . . . ?
C2_6 C1_6 C5_6 Ir1_1 -62.9(2) . . . . ?
C6_6 C1_6 C5_6 Ir1_1 122.3(3) . . . . ?
